data_7032567
loop_
_publ_author_name
'Bowers, Edith V.'
'Murphy, Geoffrey S.'
'Till, Stephanie N.'
'VandenBussche, Christopher J.'
'Yaroschak, Melissa M.'
'Pike, Robert D.'
'Butcher, Raymond J.'
'Bebout, Deborah C.'

_publ_section_title
;
 Bis-tetradentate complexes of Cd(ii) and Hg(ii) with N8 coordination:
 structural and NMR comparisons.
;
_journal_issue 43
_journal_name_full 'Dalton transactions (Cambridge, England : 2003)'
_journal_page_first 16475
_journal_page_last 16485
_journal_paper_doi 10.1039/c4dt02435d
_journal_volume 43
_journal_year 2014
_chemical_formula_moiety 'C32 H40 Cd N12, C7 H8, 2(Cl O4)'
_chemical_formula_sum 'C39 H48 Cd Cl2 N12 O8'
_chemical_formula_weight 996.19
_chemical_name_systematic
'bis(bis((1-Methylimidazol-2-yl)methyl)((2-pyridyl)methyl)amine-N,N',N'',N''')-cadmium(ii) diperchlorate'
_space_group_crystal_system triclinic
_space_group_IT_number 2
_space_group_name_Hall '-P 1'
_space_group_name_H-M_alt 'P -1'
_symmetry_space_group_name_Hall '-P 1'
_symmetry_space_group_name_H-M 'P -1'
_atom_sites_solution_hydrogens geom
_audit_creation_method SHELXL-2013
_cell_angle_alpha 63.640(16)
_cell_angle_beta 83.337(14)
_cell_angle_gamma 85.850(18)
_cell_formula_units_Z 1
_cell_length_a 8.851(2)
_cell_length_b 11.767(4)
_cell_length_c 11.940(3)
_cell_measurement_reflns_used 31
_cell_measurement_temperature 293(2)
_cell_measurement_theta_max 12.47
_cell_measurement_theta_min 5.77
_cell_volume 1106.4(6)
_computing_cell_refinement 'Bruker XSCANS'
_computing_data_collection 'Bruker XSCANS'
_computing_data_reduction 'Bruker SHELXTL (Sheldrick, 2008)'
_computing_molecular_graphics 'SHELXLE (Hubschle, 2011)'
_computing_publication_material 'Mercury 3.3 (CCDC, 2014)'
_computing_structure_refinement 'SHELXL-2013 (Sheldrick, 2013)'
_computing_structure_solution 'SHELXS-97 (Sheldrick, 2008)'
_diffrn_ambient_temperature 293(2)
_diffrn_measured_fraction_theta_full 0.992
_diffrn_measured_fraction_theta_max 0.959
_diffrn_measurement_device_type 'Bruker P4'
_diffrn_measurement_method '\w scans'
_diffrn_radiation_monochromator graphite
_diffrn_radiation_source 'fine-focus sealed tube'
_diffrn_radiation_type MoK\a
_diffrn_radiation_wavelength 0.71073
_diffrn_reflns_av_R_equivalents 0.0180
_diffrn_reflns_av_unetI/netI 0.0483
_diffrn_reflns_Laue_measured_fraction_full 0.992
_diffrn_reflns_Laue_measured_fraction_max 0.959
_diffrn_reflns_limit_h_max 0
_diffrn_reflns_limit_h_min -11
_diffrn_reflns_limit_k_max 13
_diffrn_reflns_limit_k_min -13
_diffrn_reflns_limit_l_max 15
_diffrn_reflns_limit_l_min -15
_diffrn_reflns_number 5087
_diffrn_reflns_point_group_measured_fraction_full 0.992
_diffrn_reflns_point_group_measured_fraction_max 0.959
_diffrn_reflns_theta_full 25.500
_diffrn_reflns_theta_max 27.499
_diffrn_reflns_theta_min 2.035
_exptl_absorpt_coefficient_mu 0.679
_exptl_absorpt_correction_T_max 0.897
_exptl_absorpt_correction_T_min 0.647
_exptl_absorpt_correction_type empirical
_exptl_absorpt_process_details
;
Psi-scans (North, A. C. T., 
Phillips, D. C. and Mathews, F. S. (1968) Acta. Cryst. A24, 351-359 
;
_exptl_crystal_colour colorless
_exptl_crystal_density_diffrn 1.495
_exptl_crystal_description thick_plate
_exptl_crystal_F_000 512
_exptl_crystal_recrystallization_method 'Re-crystallisation from solvent: acetonitrile/toluene'
_exptl_crystal_size_max 0.50
_exptl_crystal_size_mid 0.40
_exptl_crystal_size_min 0.12
_refine_diff_density_max 0.628
_refine_diff_density_min -0.492
_refine_diff_density_rms 0.078
_refine_ls_extinction_method none
_refine_ls_goodness_of_fit_ref 1.025
_refine_ls_hydrogen_treatment constr
_refine_ls_matrix_type full
_refine_ls_number_parameters 289
_refine_ls_number_reflns 4895
_refine_ls_number_restraints 24
_refine_ls_restrained_S_all 1.042
_refine_ls_R_factor_all 0.0890
_refine_ls_R_factor_gt 0.0597
_refine_ls_shift/su_max 0.000
_refine_ls_shift/su_mean 0.000
_refine_ls_structure_factor_coef Fsqd
_refine_ls_weighting_details
;
 w=1/[\s^2^(Fo^2^)+(0.0803P)^2^+0.9089P]
 where P=(Fo^2^+2Fc^2^)/3
;
_refine_ls_weighting_scheme calc
_refine_ls_wR_factor_gt 0.1424
_refine_ls_wR_factor_ref 0.1613
_reflns_Friedel_coverage 0.000
_reflns_number_gt 3565
_reflns_number_total 4895
_reflns_threshold_expression 'I > 2\s(I)'
_cod_data_source_file c4dt02435d2.cif
_cod_data_source_block CDBIPA2
_cod_depositor_comments 'Adding full bibliography for 7032566--7032570.cif.'
_cod_original_cell_volume 1106.4(5)
_cod_database_code 7032567
_shelx_space_group_comment
;
The symmetry employed for this shelxl refinement is uniquely defined
by the following loop, which should always be used as a source of
symmetry information in preference to the above space-group names.
They are only intended as comments.
;
_shelxl_version_number 2013-2

loop_
_space_group_symop_operation_xyz
'x, y, z'
'-x, -y, -z'

loop_
_atom_site_label
_atom_site_type_symbol
_atom_site_fract_x
_atom_site_fract_y
_atom_site_fract_z
_atom_site_U_iso_or_equiv
_atom_site_adp_type
_atom_site_occupancy
_atom_site_site_symmetry_order
_atom_site_calc_flag
_atom_site_refinement_flags_posn
_atom_site_refinement_flags_adp
_atom_site_refinement_flags_occupancy
_atom_site_disorder_assembly
_atom_site_disorder_group
Cd1 Cd 0.5000 0.0000 0.5000 0.0531(2) Uani 1 2 d S . P . .
N1 N 0.6311(4) 0.2331(3) 0.4520(4) 0.0545(9) Uani 1 1 d . . . . .
N2 N 0.7137(5) 0.0728(4) 0.3416(4) 0.0720(12) Uani 1 1 d . . . . .
N3 N 0.8705(6) 0.2074(6) 0.1912(5) 0.0970(18) Uani 1 1 d . . . . .
N4 N 0.3400(4) 0.1859(3) 0.4247(4) 0.0571(10) Uani 1 1 d . . . . .
N5 N 0.2494(5) 0.3733(4) 0.4015(4) 0.0577(10) Uani 1 1 d . . . . .
N6 N 0.6093(6) 0.0198(5) 0.6800(4) 0.0767(13) Uani 1 1 d . . . . .
C1 C 0.6875(6) 0.2902(4) 0.3194(5) 0.0649(13) Uani 1 1 d . . . . .
H1A H 0.7615 0.3539 0.3033 0.078 Uiso 1 1 calc R U . . .
H1B H 0.6040 0.3314 0.2685 0.078 Uiso 1 1 calc R U . . .
C2 C 0.7594(6) 0.1900(5) 0.2855(5) 0.0639(13) Uani 1 1 d . . . . .
C3 C 0.7949(8) 0.0046(6) 0.2855(6) 0.092(2) Uani 1 1 d . . . . .
H3A H 0.7825 -0.0811 0.3091 0.111 Uiso 1 1 calc R U . . .
C4 C 0.8982(9) 0.0815(10) 0.1884(7) 0.122(3) Uani 1 1 d . . . . .
H4A H 0.9669 0.0601 0.1353 0.146 Uiso 1 1 calc R U . . .
C5 C 0.9468(10) 0.3165(10) 0.1071(8) 0.141(4) Uani 1 1 d . . . . .
H5A H 0.8803 0.3892 0.0907 0.212 Uiso 1 1 calc R U . . .
H5B H 0.9778 0.3106 0.0300 0.212 Uiso 1 1 calc R U . . .
H5C H 1.0348 0.3249 0.1425 0.212 Uiso 1 1 calc R U . . .
C6 C 0.5075(5) 0.3091(5) 0.4796(5) 0.0615(12) Uani 1 1 d . . . . .
H6A H 0.5331 0.3981 0.4381 0.074 Uiso 1 1 calc R U . . .
H6B H 0.4920 0.2831 0.5693 0.074 Uiso 1 1 calc R U . . .
C7 C 0.3670(5) 0.2900(4) 0.4341(4) 0.0507(10) Uani 1 1 d . . . . .
C8 C 0.1965(6) 0.2044(5) 0.3840(5) 0.0699(14) Uani 1 1 d . . . . .
H8A H 0.1460 0.1468 0.3688 0.084 Uiso 1 1 calc R U . . .
C9 C 0.1410(6) 0.3195(5) 0.3699(5) 0.0716(14) Uani 1 1 d . . . . .
H9A H 0.0466 0.3551 0.3436 0.086 Uiso 1 1 calc R U . . .
C10 C 0.2376(7) 0.4972(5) 0.4024(6) 0.0825(17) Uani 1 1 d . . . . .
H10A H 0.3235 0.5467 0.3528 0.124 Uiso 1 1 calc R U . . .
H10B H 0.2360 0.4863 0.4871 0.124 Uiso 1 1 calc R U . . .
H10C H 0.1456 0.5402 0.3679 0.124 Uiso 1 1 calc R U . . .
C11 C 0.7522(6) 0.2026(5) 0.5344(5) 0.0675(13) Uani 1 1 d . . . . .
H11A H 0.7839 0.2798 0.5345 0.081 Uiso 1 1 calc R U . . .
H11B H 0.8391 0.1668 0.5027 0.081 Uiso 1 1 calc R U . . .
C12 C 0.7019(6) 0.1112(6) 0.6646(5) 0.0690(14) Uani 1 1 d . . . . .
C13 C 0.7526(10) 0.1152(10) 0.7671(8) 0.127(3) Uani 1 1 d . . . . .
H13A H 0.8180 0.1809 0.7487 0.152 Uiso 1 1 calc R U . . .
C14 C 0.7256(13) 0.0474(12) 0.8759(9) 0.146(4) Uani 1 1 d . . . . .
H14A H 0.7623 0.0580 0.9405 0.175 Uiso 1 1 calc R U . . .
C15 C 0.6262(9) -0.0552(7) 0.8942(7) 0.094(2) Uani 1 1 d . . . . .
H15A H 0.5982 -0.1153 0.9756 0.113 Uiso 1 1 calc R U . . .
C16 C 0.5749(9) -0.0657(7) 0.7991(6) 0.0913(19) Uani 1 1 d . . . . .
H16A H 0.5140 -0.1335 0.8154 0.110 Uiso 1 1 calc R U . . .
Cl1 Cl 0.1627(2) 0.32321(15) 0.77164(15) 0.0834(4) Uani 1 1 d . . . . .
O1 O 0.0914(8) 0.3022(6) 0.6803(6) 0.138(2) Uani 1 1 d . U . . .
O2 O 0.1386(12) 0.2186(7) 0.8843(7) 0.197(3) Uani 1 1 d . U . . .
O3 O 0.3131(8) 0.3383(11) 0.7347(9) 0.206(4) Uani 1 1 d . U . . .
O4 O 0.0978(9) 0.4277(6) 0.7830(8) 0.170(3) Uani 1 1 d . U . . .
C17 C 0.3515(17) 0.491(2) 0.0571(16) 0.229(11) Uani 1 1 d . . . . .
H17A H 0.2524 0.4842 0.0947 0.274 Uiso 1 1 calc R U . A 1
C19 C 0.589(3) 0.5864(16) -0.0042(18) 0.192(7) Uani 1 1 d . . . . .
H19A H 0.6512 0.6482 -0.0072 0.230 Uiso 1 1 calc R U . B 1
C18A C 0.452(2) 0.5800(15) 0.0500(12) 0.180(7) Uani 0.5 1 d . . P C 1
C20 C 0.401(4) 0.657(3) 0.090(2) 0.214(15) Uani 0.5 1 d . . P C 1
H20A H 0.4706 0.6637 0.1420 0.321 Uiso 0.5 1 calc R U P C 1
H20B H 0.3046 0.6285 0.1378 0.321 Uiso 0.5 1 calc R U P C 1
H20C H 0.3868 0.7383 0.0202 0.321 Uiso 0.5 1 calc R U P C 1
C18B C 0.452(2) 0.5800(15) 0.0500(12) 0.180(7) Uani 0.5 1 d . . P C 2
H18B H 0.4205 0.6358 0.0845 0.216 Uiso 0.5 1 calc R U P C 2

loop_
_atom_site_aniso_label
_atom_site_aniso_U_11
_atom_site_aniso_U_22
_atom_site_aniso_U_33
_atom_site_aniso_U_23
_atom_site_aniso_U_13
_atom_site_aniso_U_12
Cd1 0.0605(3) 0.0399(3) 0.0592(3) -0.0238(2) 0.0003(2) -0.00011(19)
N1 0.048(2) 0.049(2) 0.070(2) -0.0301(19) -0.0047(18) 0.0020(16)
N2 0.078(3) 0.064(3) 0.069(3) -0.032(2) 0.015(2) 0.009(2)
N3 0.068(3) 0.138(5) 0.060(3) -0.026(3) 0.009(2) 0.005(3)
N4 0.051(2) 0.045(2) 0.075(3) -0.0271(19) -0.0064(19) 0.0017(16)
N5 0.054(2) 0.053(2) 0.065(2) -0.0270(19) -0.0024(19) 0.0074(18)
N6 0.099(4) 0.071(3) 0.054(3) -0.024(2) -0.007(2) 0.012(3)
C1 0.059(3) 0.049(2) 0.074(3) -0.018(2) 0.007(2) -0.004(2)
C2 0.053(3) 0.068(3) 0.056(3) -0.018(2) 0.007(2) 0.003(2)
C3 0.112(5) 0.077(4) 0.093(5) -0.049(4) 0.005(4) 0.024(4)
C4 0.093(5) 0.202(9) 0.089(5) -0.091(6) -0.013(4) 0.063(6)
C5 0.103(6) 0.203(10) 0.100(6) -0.056(7) 0.029(5) -0.038(6)
C6 0.059(3) 0.052(3) 0.085(3) -0.041(3) -0.010(3) 0.008(2)
C7 0.048(2) 0.044(2) 0.059(3) -0.023(2) 0.001(2) 0.0026(18)
C8 0.056(3) 0.068(3) 0.087(4) -0.034(3) -0.008(3) -0.006(2)
C9 0.056(3) 0.070(3) 0.083(4) -0.029(3) -0.012(3) 0.009(3)
C10 0.082(4) 0.059(3) 0.109(5) -0.040(3) -0.016(3) 0.023(3)
C11 0.058(3) 0.061(3) 0.094(4) -0.042(3) -0.016(3) 0.002(2)
C12 0.068(3) 0.079(4) 0.080(4) -0.053(3) -0.020(3) 0.026(3)
C13 0.118(6) 0.191(9) 0.096(6) -0.089(6) -0.052(5) 0.083(6)
C14 0.166(9) 0.188(11) 0.103(7) -0.086(7) -0.056(7) 0.097(9)
C15 0.111(5) 0.082(4) 0.081(5) -0.027(4) -0.015(4) 0.002(4)
C16 0.116(5) 0.092(4) 0.062(4) -0.028(3) -0.015(3) -0.005(4)
Cl1 0.0920(11) 0.0831(10) 0.0755(10) -0.0374(8) -0.0115(8) 0.0183(8)
O1 0.174(6) 0.137(5) 0.115(4) -0.062(4) -0.034(4) -0.015(4)
O2 0.290(9) 0.134(5) 0.116(5) -0.016(4) -0.012(6) 0.031(6)
O3 0.102(5) 0.352(12) 0.213(8) -0.173(8) -0.003(5) 0.012(6)
O4 0.185(6) 0.119(5) 0.233(8) -0.104(5) -0.034(6) 0.031(4)
C17 0.137(11) 0.203(16) 0.178(14) 0.070(13) 0.005(10) -0.058(13)
C19 0.189(19) 0.162(13) 0.176(15) -0.034(12) -0.024(13) 0.020(13)
C18A 0.179(13) 0.160(13) 0.106(9) 0.014(8) 0.025(9) 0.021(13)
C20 0.28(4) 0.23(4) 0.124(19) -0.08(2) 0.07(2) -0.05(3)
C18B 0.179(13) 0.160(13) 0.106(9) 0.014(8) 0.025(9) 0.021(13)

loop_
_atom_type_symbol
_atom_type_description
_atom_type_scat_dispersion_real
_atom_type_scat_dispersion_imag
_atom_type_scat_source
C C 0.0033 0.0016 'International Tables Vol C Tables 4.2.6.8 and 6.1.1.4'
H H 0.0000 0.0000 'International Tables Vol C Tables 4.2.6.8 and 6.1.1.4'
N N 0.0061 0.0033 'International Tables Vol C Tables 4.2.6.8 and 6.1.1.4'
O O 0.0106 0.0060 'International Tables Vol C Tables 4.2.6.8 and 6.1.1.4'
Cl Cl 0.1484 0.1585 'International Tables Vol C Tables 4.2.6.8 and 6.1.1.4'
Cd Cd -0.8075 1.2024 'International Tables Vol C Tables 4.2.6.8 and 6.1.1.4'

loop_
_geom_angle_atom_site_label_1
_geom_angle_atom_site_label_2
_geom_angle_atom_site_label_3
_geom_angle
_geom_angle_site_symmetry_1
_geom_angle_site_symmetry_3
N4 Cd1 N4 180.00(13) . 2_656
N4 Cd1 N2 99.54(14) . .
N4 Cd1 N2 80.46(14) 2_656 .
N4 Cd1 N2 80.46(14) . 2_656
N4 Cd1 N2 99.54(14) 2_656 2_656
N2 Cd1 N2 180.0 . 2_656
N4 Cd1 N6 79.41(14) . 2_656
N4 Cd1 N6 100.58(14) 2_656 2_656
N2 Cd1 N6 80.14(17) . 2_656
N2 Cd1 N6 99.86(17) 2_656 2_656
N4 Cd1 N6 100.59(14) . .
N4 Cd1 N6 79.42(14) 2_656 .
N2 Cd1 N6 99.86(17) . .
N2 Cd1 N6 80.14(17) 2_656 .
N6 Cd1 N6 180.0 2_656 .
N4 Cd1 N1 62.92(12) . .
N4 Cd1 N1 117.08(12) 2_656 .
N2 Cd1 N1 62.57(13) . .
N2 Cd1 N1 117.43(13) 2_656 .
N6 Cd1 N1 118.88(14) 2_656 .
N6 Cd1 N1 61.12(14) . .
C11 N1 C1 112.7(4) . .
C11 N1 C6 112.5(4) . .
C1 N1 C6 112.0(4) . .
C11 N1 Cd1 107.2(3) . .
C1 N1 Cd1 105.9(3) . .
C6 N1 Cd1 105.9(3) . .
C2 N2 C3 108.8(5) . .
C2 N2 Cd1 124.2(3) . .
C3 N2 Cd1 126.7(4) . .
C2 N3 C5 130.4(7) . .
C2 N3 C4 106.4(6) . .
C5 N3 C4 123.2(6) . .
C7 N4 C8 105.4(4) . .
C7 N4 Cd1 123.3(3) . .
C8 N4 Cd1 130.6(3) . .
C7 N5 C9 107.1(4) . .
C7 N5 C10 126.7(4) . .
C9 N5 C10 126.1(4) . .
C12 N6 C16 115.6(5) . .
C12 N6 Cd1 124.4(4) . .
C16 N6 Cd1 120.1(4) . .
N1 C1 C2 109.4(4) . .
N1 C1 H1A 109.8 . .
C2 C1 H1A 109.8 . .
N1 C1 H1B 109.8 . .
C2 C1 H1B 109.8 . .
H1A C1 H1B 108.2 . .
N2 C2 N3 111.8(5) . .
N2 C2 C1 122.1(4) . .
N3 C2 C1 126.0(5) . .
N2 C3 C4 110.7(6) . .
N2 C3 H3A 124.7 . .
C4 C3 H3A 124.7 . .
C3 C4 N3 102.4(5) . .
C3 C4 H4A 128.8 . .
N3 C4 H4A 128.8 . .
N3 C5 H5A 109.5 . .
N3 C5 H5B 109.5 . .
H5A C5 H5B 109.5 . .
N3 C5 H5C 109.5 . .
H5A C5 H5C 109.5 . .
H5B C5 H5C 109.5 . .
N1 C6 C7 108.6(4) . .
N1 C6 H6A 110.0 . .
C7 C6 H6A 110.0 . .
N1 C6 H6B 110.0 . .
C7 C6 H6B 110.0 . .
H6A C6 H6B 108.4 . .
N4 C7 N5 111.4(4) . .
N4 C7 C6 123.7(4) . .
N5 C7 C6 124.9(4) . .
C9 C8 N4 109.2(5) . .
C9 C8 H8A 125.4 . .
N4 C8 H8A 125.4 . .
C8 C9 N5 106.9(5) . .
C8 C9 H9A 126.6 . .
N5 C9 H9A 126.6 . .
N5 C10 H10A 109.5 . .
N5 C10 H10B 109.5 . .
H10A C10 H10B 109.5 . .
N5 C10 H10C 109.5 . .
H10A C10 H10C 109.5 . .
H10B C10 H10C 109.5 . .
N1 C11 C12 111.5(4) . .
N1 C11 H11A 109.3 . .
C12 C11 H11A 109.3 . .
N1 C11 H11B 109.3 . .
C12 C11 H11B 109.3 . .
H11A C11 H11B 108.0 . .
N6 C12 C13 120.2(7) . .
N6 C12 C11 117.7(5) . .
C13 C12 C11 122.1(7) . .
C14 C13 C12 129.8(12) . .
C14 C13 H13A 115.1 . .
C12 C13 H13A 115.1 . .
C13 C14 C15 110.6(10) . .
C13 C14 H14A 124.7 . .
C15 C14 H14A 124.7 . .
C16 C15 C14 122.6(7) . .
C16 C15 H15A 118.7 . .
C14 C15 H15A 118.7 . .
C15 C16 N6 121.2(7) . .
C15 C16 H16A 119.4 . .
N6 C16 H16A 119.4 . .
O3 Cl1 O2 110.6(6) . .
O3 Cl1 O4 111.3(6) . .
O2 Cl1 O4 108.9(5) . .
O3 Cl1 O1 108.2(5) . .
O2 Cl1 O1 107.5(5) . .
O4 Cl1 O1 110.2(5) . .
C19 C17 C18A 114.2(17) 2_665 .
C19 C17 H17A 122.9 2_665 .
C18A C17 H17A 122.9 . .
C18A C19 C17 125(2) . 2_665
C18A C19 H19A 117.5 . .
C17 C19 H19A 117.5 2_665 .
C20 C18A C19 122(3) . .
C20 C18A C17 117(3) . .
C19 C18A C17 121(2) . .
C18A C20 H20A 109.5 . .
C18A C20 H20B 109.5 . .
H20A C20 H20B 109.5 . .
C18A C20 H20C 109.5 . .
H20A C20 H20C 109.5 . .
H20B C20 H20C 109.5 . .

loop_
_geom_bond_atom_site_label_1
_geom_bond_atom_site_label_2
_geom_bond_distance
_geom_bond_site_symmetry_2
Cd1 N4 2.387(4) .
Cd1 N4 2.387(4) 2_656
Cd1 N2 2.420(4) .
Cd1 N2 2.420(4) 2_656
Cd1 N6 2.563(5) 2_656
Cd1 N6 2.563(5) .
Cd1 N1 2.848(4) .
N1 C11 1.457(6) .
N1 C1 1.459(6) .
N1 C6 1.462(6) .
N2 C2 1.308(7) .
N2 C3 1.376(7) .
N3 C2 1.358(7) .
N3 C5 1.391(10) .
N3 C4 1.499(11) .
N4 C7 1.319(6) .
N4 C8 1.380(6) .
N5 C7 1.344(6) .
N5 C9 1.359(7) .
N5 C10 1.459(6) .
N6 C12 1.333(8) .
N6 C16 1.342(7) .
C1 C2 1.489(7) .
C1 H1A 0.9700 .
C1 H1B 0.9700 .
C3 C4 1.393(11) .
C3 H3A 0.9300 .
C4 H4A 0.9300 .
C5 H5A 0.9600 .
C5 H5B 0.9600 .
C5 H5C 0.9600 .
C6 C7 1.483(7) .
C6 H6A 0.9700 .
C6 H6B 0.9700 .
C8 C9 1.350(7) .
C8 H8A 0.9300 .
C9 H9A 0.9300 .
C10 H10A 0.9600 .
C10 H10B 0.9600 .
C10 H10C 0.9600 .
C11 C12 1.482(8) .
C11 H11A 0.9700 .
C11 H11B 0.9700 .
C12 C13 1.372(9) .
C13 C14 1.191(12) .
C13 H13A 0.9300 .
C14 C15 1.468(14) .
C14 H14A 0.9300 .
C15 C16 1.327(9) .
C15 H15A 0.9300 .
C16 H16A 0.9300 .
Cl1 O3 1.352(7) .
Cl1 O2 1.368(7) .
Cl1 O4 1.374(6) .
Cl1 O1 1.439(6) .
C17 C19 1.37(2) 2_665
C17 C18A 1.39(2) .
C17 H17A 0.9300 .
C19 C18A 1.296(19) .
C19 C17 1.37(2) 2_665
C19 H19A 0.9300 .
C18A C20 1.23(3) .
C20 H20A 0.9600 .
C20 H20B 0.9600 .
C20 H20C 0.9600 .

loop_
_geom_hbond_atom_site_label_D
_geom_hbond_atom_site_label_H
_geom_hbond_atom_site_label_A
_geom_hbond_distance_DH
_geom_hbond_distance_HA
_geom_hbond_distance_DA
_geom_hbond_angle_DHA
_geom_hbond_site_symmetry_A
C1 H1A O4 0.97 2.65 3.590(9) 163.0 2_666
C9 H9A O4 0.93 2.64 3.437(9) 143.4 2_566
C10 H10B O1 0.96 2.63 3.259(9) 123.3 .
C10 H10C O1 0.96 2.63 3.554(9) 160.4 2_566

loop_
_geom_torsion_atom_site_label_1
_geom_torsion_atom_site_label_2
_geom_torsion_atom_site_label_3
_geom_torsion_atom_site_label_4
_geom_torsion
_geom_torsion_site_symmetry_1
C11 N1 C1 C2 76.3(5) .
C6 N1 C1 C2 -155.7(4) .
Cd1 N1 C1 C2 -40.7(5) .
C3 N2 C2 N3 0.0(7) .
Cd1 N2 C2 N3 -173.1(4) .
C3 N2 C2 C1 176.5(5) .
Cd1 N2 C2 C1 3.3(8) .
C5 N3 C2 N2 178.2(7) .
C4 N3 C2 N2 -0.1(7) .
C5 N3 C2 C1 1.9(11) .
C4 N3 C2 C1 -176.3(6) .
N1 C1 C2 N2 30.5(7) .
N1 C1 C2 N3 -153.6(5) .
C2 N2 C3 C4 0.0(8) .
Cd1 N2 C3 C4 173.0(5) .
N2 C3 C4 N3 -0.1(8) .
C2 N3 C4 C3 0.1(7) .
C5 N3 C4 C3 -178.3(7) .
C11 N1 C6 C7 -156.2(4) .
C1 N1 C6 C7 75.7(5) .
Cd1 N1 C6 C7 -39.3(4) .
C8 N4 C7 N5 -0.2(5) .
Cd1 N4 C7 N5 -171.0(3) .
C8 N4 C7 C6 177.7(5) .
Cd1 N4 C7 C6 6.9(6) .
C9 N5 C7 N4 0.2(6) .
C10 N5 C7 N4 178.8(5) .
C9 N5 C7 C6 -177.6(5) .
C10 N5 C7 C6 1.0(8) .
N1 C6 C7 N4 27.6(7) .
N1 C6 C7 N5 -154.8(4) .
C7 N4 C8 C9 0.1(6) .
Cd1 N4 C8 C9 170.0(4) .
N4 C8 C9 N5 0.1(6) .
C7 N5 C9 C8 -0.2(6) .
C10 N5 C9 C8 -178.8(5) .
C1 N1 C11 C12 -162.5(4) .
C6 N1 C11 C12 69.8(5) .
Cd1 N1 C11 C12 -46.3(4) .
C16 N6 C12 C13 -1.6(8) .
Cd1 N6 C12 C13 178.9(4) .
C16 N6 C12 C11 175.7(5) .
Cd1 N6 C12 C11 -3.8(7) .
N1 C11 C12 N6 37.2(6) .
N1 C11 C12 C13 -145.6(5) .
N6 C12 C13 C14 -0.9(12) .
C11 C12 C13 C14 -178.1(8) .
C12 C13 C14 C15 2.0(13) .
C13 C14 C15 C16 -0.9(12) .
C14 C15 C16 N6 -1.4(12) .
C12 N6 C16 C15 2.5(10) .
Cd1 N6 C16 C15 -177.9(5) .
C17 C19 C18A C20 -176(2) 2_665
C17 C19 C18A C17 -1(3) 2_665
C19 C17 C18A C20 176(2) 2_665
C19 C17 C18A C19 1(3) 2_665
